data_4313612
loop_
_publ_author_name
'Rochelle L. White-Morris'
'Matthias Stender'
'Dino S. Tinti'
'Alan L. Balch'
'Daniel Rios'
'Saeed Attar'

_publ_section_title
;
 New Structural Motifs in the Aggregation of Neutral Gold(I) Complexes:
 Structures and Luminescence from (Alkyl isocyanide)AuCN
;
_journal_name_full 'Inorganic Chemistry'
_journal_page_first 3237
_journal_page_last 3244
_journal_paper_doi 10.1021/ic0206948
_journal_volume 42
_journal_year 2003
_chemical_formula_sum 'C8 H11 Au N2'
_chemical_formula_weight 332.15
_chemical_name_common 'cyclohexyl isocyanide gold cyanide'
_chemical_name_systematic
;

?

;
_space_group_IT_number 14
_symmetry_cell_setting monoclinic
_symmetry_space_group_name_Hall '-P 2ybc'
_symmetry_space_group_name_H-M 'P 1 21/c 1'
_atom_sites_solution_hydrogens geom
_atom_sites_solution_primary direct
_atom_sites_solution_secondary difmap
_audit_creation_method SHELXL-97
_cell_angle_alpha 90.00
_cell_angle_beta 93.65(3)
_cell_angle_gamma 90.00
_cell_formula_units_Z 4
_cell_length_a 6.169(7)
_cell_length_b 6.681(7)
_cell_length_c 22.27(2)
_cell_measurement_reflns_used 854
_cell_measurement_temperature 200(2)
_cell_measurement_theta_max 30.0
_cell_measurement_theta_min 3.2
_cell_volume 916.0(16)
_computing_cell_refinement 'Bruker SAINT'
_computing_data_collection 'Bruker SMART'
_computing_data_reduction 'Bruker SAINT'
_computing_molecular_graphics 'SHELXTL 5, XP (Sheldrick, 1994)'
_computing_publication_material 'SHELXL-97 (Sheldrick, 1997)'
_computing_structure_refinement 'SHELXL-97 (Sheldrick, 1997)'
_computing_structure_solution 'SHELXS-97 (Sheldrick, 1990)'
_diffrn_ambient_temperature 200(2)
_diffrn_detector_area_resol_mean 8.3
_diffrn_measured_fraction_theta_full 0.948
_diffrn_measured_fraction_theta_max 0.948
_diffrn_measurement_device_type 'Bruker SMART 1000'
_diffrn_measurement_method \w
_diffrn_radiation_monochromator graphite
_diffrn_radiation_source 'normal-focus sealed tube'
_diffrn_radiation_type MoK\a
_diffrn_radiation_wavelength 0.71073
_diffrn_reflns_av_R_equivalents 0.057
_diffrn_reflns_av_sigmaI/netI 0.0572
_diffrn_reflns_limit_h_max 9
_diffrn_reflns_limit_h_min -8
_diffrn_reflns_limit_k_max 9
_diffrn_reflns_limit_k_min -9
_diffrn_reflns_limit_l_max 32
_diffrn_reflns_limit_l_min -32
_diffrn_reflns_number 11749
_diffrn_reflns_theta_full 31.50
_diffrn_reflns_theta_max 31.50
_diffrn_reflns_theta_min 0.92
_exptl_absorpt_coefficient_mu 16.000
_exptl_absorpt_correction_T_max 0.5018
_exptl_absorpt_correction_T_min 0.0901
_exptl_absorpt_correction_type multi-scan
_exptl_absorpt_process_details 'SADABS 2.03 (Sheldrick, 2001)'
_exptl_crystal_colour colorless
_exptl_crystal_density_diffrn 2.409
_exptl_crystal_description needle
_exptl_crystal_F_000 608
_exptl_crystal_size_max 0.29
_exptl_crystal_size_mid 0.08
_exptl_crystal_size_min 0.05
_refine_diff_density_max 4.697
_refine_diff_density_min -2.735
_refine_diff_density_rms 0.506
_refine_ls_extinction_method none
_refine_ls_goodness_of_fit_ref 1.148
_refine_ls_hydrogen_treatment constr
_refine_ls_matrix_type full
_refine_ls_number_parameters 101
_refine_ls_number_reflns 2941
_refine_ls_number_restraints 6
_refine_ls_restrained_S_all 1.147
_refine_ls_R_factor_all 0.0836
_refine_ls_R_factor_gt 0.0660
_refine_ls_shift/su_max 0.000
_refine_ls_shift/su_mean 0.000
_refine_ls_structure_factor_coef Fsqd
_refine_ls_weighting_details 'calc w=1/[\s^2^(Fo^2^)+(0.0480P)^2^+52.5999P] where P=(Fo^2^+2Fc^2^)/3'
_refine_ls_weighting_scheme calc
_refine_ls_wR_factor_gt 0.1848
_refine_ls_wR_factor_ref 0.1989
_reflns_number_gt 2381
_reflns_number_total 2941
_reflns_threshold_expression I>2\s(I)
_cod_data_source_file ic0206948_1.cif
_cod_data_source_block rw50t
_cod_original_sg_symbol_H-M 'P 21/c'
_cod_database_code 4313612

loop_
_symmetry_equiv_pos_as_xyz
'x, y, z'
'-x, y+1/2, -z+1/2'
'-x, -y, -z'
'x, -y-1/2, z-1/2'

loop_
_atom_site_label
_atom_site_type_symbol
_atom_site_fract_x
_atom_site_fract_y
_atom_site_fract_z
_atom_site_U_iso_or_equiv
_atom_site_adp_type
_atom_site_occupancy
_atom_site_symmetry_multiplicity
_atom_site_calc_flag
_atom_site_refinement_flags
_atom_site_disorder_assembly
_atom_site_disorder_group
Au1 Au 0.25534(11) 0.57105(11) 0.02637(3) 0.0333(2) Uani 1 1 d . . .
C2 C 0.297(3) 0.794(3) -0.0309(8) 0.033(3) Uani 1 1 d . . .
C3 C 0.348(3) 1.052(3) -0.1148(7) 0.031(3) Uani 1 1 d U . .
H3 H 0.4977 1.1015 -0.1114 0.038 Uiso 1 1 calc R . .
C4 C 0.198(4) 1.229(3) -0.1086(10) 0.046(5) Uani 1 1 d . . .
H4A H 0.2289 1.2926 -0.0698 0.056 Uiso 1 1 calc R . .
H4B H 0.0483 1.1835 -0.1105 0.056 Uiso 1 1 calc R . .
C5 C 0.226(4) 1.381(3) -0.1583(10) 0.046(5) Uani 1 1 d . . .
H5A H 0.3720 1.4360 -0.1545 0.055 Uiso 1 1 calc R . .
H5B H 0.1238 1.4898 -0.1551 0.055 Uiso 1 1 calc R . .
C6 C 0.187(3) 1.276(3) -0.2204(8) 0.038(4) Uani 1 1 d . . .
H6A H 0.0375 1.2316 -0.2254 0.045 Uiso 1 1 calc R . .
H6B H 0.2120 1.3709 -0.2522 0.045 Uiso 1 1 calc R . .
C7 C 0.336(4) 1.098(3) -0.2258(8) 0.039(4) Uani 1 1 d . . .
H7A H 0.4856 1.1443 -0.2245 0.046 Uiso 1 1 calc R . .
H7B H 0.3040 1.0333 -0.2643 0.046 Uiso 1 1 calc R . .
C8 C 0.310(3) 0.948(3) -0.1753(7) 0.031(3) Uani 1 1 d . . .
H8A H 0.1655 0.8905 -0.1788 0.037 Uiso 1 1 calc R . .
H8B H 0.4144 0.8397 -0.1783 0.037 Uiso 1 1 calc R . .
C1 C 0.220(3) 0.342(3) 0.0830(8) 0.038(4) Uani 1 1 d . . .
N2 N 0.322(2) 0.909(2) -0.0669(6) 0.033(3) Uani 1 1 d . . .
N1 N 0.197(3) 0.220(3) 0.1154(9) 0.054(5) Uani 1 1 d . . .

loop_
_atom_site_aniso_label
_atom_site_aniso_U_11
_atom_site_aniso_U_22
_atom_site_aniso_U_33
_atom_site_aniso_U_23
_atom_site_aniso_U_13
_atom_site_aniso_U_12
Au1 0.0308(3) 0.0467(4) 0.0221(3) 0.0041(3) 0.0004(2) 0.0036(3)
C2 0.036(8) 0.030(8) 0.033(8) 0.004(7) -0.001(6) -0.001(7)
C3 0.031(6) 0.032(6) 0.030(6) 0.002(5) 0.001(5) -0.002(6)
C4 0.055(12) 0.028(9) 0.057(12) -0.005(8) 0.015(10) 0.009(9)
C5 0.053(11) 0.027(9) 0.059(12) 0.008(8) 0.007(10) 0.010(8)
C6 0.040(9) 0.038(9) 0.035(8) 0.011(7) 0.002(7) 0.012(8)
C7 0.053(11) 0.034(9) 0.030(8) 0.005(6) 0.008(7) 0.010(8)
C8 0.039(8) 0.027(7) 0.027(7) -0.003(6) 0.002(6) 0.006(7)
C1 0.030(8) 0.049(11) 0.035(9) 0.005(8) 0.000(7) -0.002(7)
N2 0.031(7) 0.041(8) 0.027(6) -0.001(6) -0.001(5) 0.005(6)
N1 0.033(8) 0.079(14) 0.050(10) 0.022(10) 0.010(7) 0.008(9)

loop_
_atom_type_symbol
_atom_type_description
_atom_type_scat_dispersion_real
_atom_type_scat_dispersion_imag
_atom_type_scat_source
C C 0.0033 0.0016 'International Tables Vol C Tables 4.2.6.8 and 6.1.1.4'
H H 0.0000 0.0000 'International Tables Vol C Tables 4.2.6.8 and 6.1.1.4'
N N 0.0061 0.0033 'International Tables Vol C Tables 4.2.6.8 and 6.1.1.4'
Au Au -2.0133 8.8022 'International Tables Vol C Tables 4.2.6.8 and 6.1.1.4'

loop_
_geom_angle_atom_site_label_1
_geom_angle_atom_site_label_2
_geom_angle_atom_site_label_3
_geom_angle
_geom_angle_site_symmetry_1
_geom_angle_site_symmetry_3
_geom_angle_publ_flag
C2 Au1 C1 178.3(8) . . ?
N2 C2 Au1 174.3(17) . . ?
N2 C3 C4 110.8(15) . . ?
N2 C3 C8 109.1(14) . . ?
C4 C3 C8 112.4(15) . . ?
C3 C4 C5 110.7(16) . . ?
C4 C5 C6 109.2(16) . . ?
C7 C6 C5 111.4(15) . . ?
C6 C7 C8 111.6(15) . . ?
C3 C8 C7 109.3(14) . . ?
N1 C1 Au1 178(2) . . ?
C2 N2 C3 177.7(18) . . ?

loop_
_geom_bond_atom_site_label_1
_geom_bond_atom_site_label_2
_geom_bond_distance
_geom_bond_site_symmetry_2
_geom_bond_publ_flag
Au1 C2 1.985(17) . ?
Au1 C1 2.01(2) . ?
C2 N2 1.13(2) . ?
C3 N2 1.45(2) . ?
C3 C4 1.51(3) . ?
C3 C8 1.52(2) . ?
C4 C5 1.52(3) . ?
C5 C6 1.56(3) . ?
C6 C7 1.51(3) . ?
C7 C8 1.53(2) . ?
C1 N1 1.10(3) . ?
